data_1530729
loop_
_publ_author_name
'Schmidt, G.'
'Gruehn, R.'

_publ_section_title
;
 Darstellung und Struktur von Th2 Ta2 O9
;
_journal_name_full 'Journal of the Less-Common Metals'
_journal_page_first 75
_journal_page_last 86
_journal_volume 156
_journal_year 1989
_chemical_formula_sum 'O9 Ta2 Th2'
_chemical_name_systematic 'Th2 Ta2 O9'
_space_group_IT_number 20
_symmetry_space_group_name_Hall 'C 2c 2'
_symmetry_space_group_name_H-M 'C 2 2 21'
_cell_angle_alpha 90
_cell_angle_beta 90
_cell_angle_gamma 90
_cell_formula_units_Z 8
_cell_length_a 11.5915
_cell_length_b 15.4967
_cell_length_c 7.4029
_cell_volume 1329.783
_citation_journal_id_ASTM JCOMAH
_cod_data_source_file Schmidt_JCOMAH_1989_1903.cif
_cod_data_source_block O9Ta2Th2
_cod_database_code 1530729

loop_
_symmetry_equiv_pos_as_xyz
x,y,z
-x,-y,z+1/2
x,-y,-z
-x,y,-z+1/2
x+1/2,y+1/2,z
-x+1/2,-y+1/2,z+1/2
x+1/2,-y+1/2,-z
-x+1/2,y+1/2,-z+1/2

loop_
_atom_site_label
_atom_site_type_symbol
_atom_site_fract_x
_atom_site_fract_y
_atom_site_fract_z
_atom_site_occupancy
_atom_site_U_iso_or_equiv
Th1 Th+4 0.7395 0.128 0.9977 1 0.0
O11 O-2 0.8184 0 0 1 0.0
Th2 Th+4 0.5 0.7409 0.25 1 0.0
Ta1 Ta+5 0.2716 0.125 0.0083 1 0.0
O9 O-2 0.565 0 0 1 0.0
O7 O-2 0.6057 0.0975 0.7032 1 0.0
O8 O-2 0.5 0.4645 0.25 1 0.0
O6 O-2 0.4155 0.2149 0.503 1 0.0
Ta2 Ta+5 0.5 0.9964 0.25 1 0.0
O10 O-2 0.1885 0 0 1 0.0
O4 O-2 0.3463 0.7621 0.9977 1 0.0
O5 O-2 0.62 0.0811 0.3085 1 0.0
O2 O-2 0.8217 0.1492 0.7028 1 0.0
Th3 Th+4 0.5 0.2851 0.25 1 0.0
O3 O-2 0.3144 0.6566 0.2987 1 0.0
O1 O-2 0.9664 0.873 0.9842 1 0.0
Ta3 Ta+5 0.0028 0 0 1 0.0
